data_1576520
loop_
_publ_author_name
'Iwamoto, Hidemitsu'
'Sunada, Yusuke'
'Wada, Yoshimasa'

_publ_section_title
;
 Zincafluorene complex with an empty C-Zn &#x3c0; orbital that captures
 visible light.
;
_journal_issue 6
_journal_name_full 'Chemical science'
_journal_page_first 3023
_journal_page_last 3030
_journal_paper_doi 10.1039/d5sc09340f
_journal_volume 17
_journal_year 2026
_chemical_formula_moiety 'C35 H43 N Zn, 2(C7 H8)'
_chemical_formula_sum 'C49 H59 N Zn'
_chemical_formula_weight 727.34
_chemical_name_systematic C49H59NZn
_space_group_crystal_system orthorhombic
_space_group_IT_number 61
_space_group_name_Hall '-P 2ac 2ab'
_space_group_name_H-M_alt 'P b c a'
_atom_sites_solution_hydrogens geom
_atom_sites_solution_primary dual
_audit_creation_date 2025-09-30
_audit_creation_method
;
Olex2 1.5
(compiled 2025.07.13 svn.rb7424aed for OlexSys, GUI svn.r7314)
;
_audit_update_record
;
2025-09-30 deposited with the CCDC.	2026-01-15 downloaded from the CCDC.
;
_cell_angle_alpha 90
_cell_angle_beta 90
_cell_angle_gamma 90
_cell_formula_units_Z 8
_cell_length_a 16.0503(4)
_cell_length_b 18.7163(5)
_cell_length_c 26.6927(7)
_cell_measurement_reflns_used 32530
_cell_measurement_temperature 173
_cell_measurement_theta_max 30.5770
_cell_measurement_theta_min 2.6150
_cell_volume 8018.5(4)
_computing_cell_refinement 'CrysAlisPro 1.171.43.143a (Rigaku OD, 2024)'
_computing_data_collection 'CrysAlisPro 1.171.43.143a (Rigaku OD, 2024)'
_computing_data_reduction 'CrysAlisPro 1.171.43.143a (Rigaku OD, 2024)'
_computing_molecular_graphics 'Olex2 1.5 (Dolomanov et al., 2009)'
_computing_publication_material 'Olex2 1.5 (Dolomanov et al., 2009)'
_computing_structure_refinement 'SHELXL 2019/3 (Sheldrick, 2015)'
_computing_structure_solution 'SHELXT 2018/2 (Sheldrick, 2018)'
_diffrn_ambient_temperature 173
_diffrn_detector 'Hybrid Pixel Array Detector'
_diffrn_detector_area_resol_mean 10.0000
_diffrn_detector_type HyPix
_diffrn_measured_fraction_theta_full 0.999
_diffrn_measured_fraction_theta_max 0.869
_diffrn_measurement_details
;
List of Runs (angles in degrees, time in seconds):

  # Type    Start    End  Width  t~exp~   \w     \q     \k     \f   Frames
#--------------------------------------------------------------------------
  1  \w      2.00  28.00   0.50   41.53    --    3.94  78.00  31.00   52
  2  \w    -73.00   4.00   0.50   41.53    --   -2.84 -38.00 -60.00  154
  3  \w    -66.00 -17.00   0.50   41.53    --    3.94 -38.00-120.00   98
  4  \w    -52.00 -27.00   0.50   41.53    --   -2.69 -78.00 -92.00   50
  5  \w    -11.00  14.00   0.50   41.53    --    3.94 -99.00 150.00   50
  6  \w    -67.00  12.00   0.50   41.53    --    3.94 -38.00  30.00  158
  7  \w    -52.00 -27.00   0.50   41.53    --   -2.69 -78.00 -92.00   50
  8  \w    -56.00 -31.00   0.50   41.53    --   -2.69 -55.00 122.00   50
  9  \w      5.00  30.00   0.50   41.53    --    3.94  78.00  31.00   50
;
_diffrn_measurement_device 'four-circle diffractometer'
_diffrn_measurement_device_type 'ROD, Synergy Custom system, HyPix'
_diffrn_measurement_method '\w scans'
_diffrn_orient_matrix_type 'CrysAlisPro convention (1999,Acta A55,543-557)'
_diffrn_orient_matrix_UB_11 0.0321280000
_diffrn_orient_matrix_UB_12 0.0090140000
_diffrn_orient_matrix_UB_13 0.0171105000
_diffrn_orient_matrix_UB_21 -0.0190082000
_diffrn_orient_matrix_UB_22 0.0336902000
_diffrn_orient_matrix_UB_23 0.0041889000
_diffrn_orient_matrix_UB_31 -0.0236299000
_diffrn_orient_matrix_UB_32 -0.0148455000
_diffrn_orient_matrix_UB_33 0.0199013000
_diffrn_radiation_monochromator mirror
_diffrn_radiation_probe x-ray
_diffrn_radiation_type 'Mo K\a'
_diffrn_radiation_wavelength 0.71073
_diffrn_reflns_av_R_equivalents 0.0424
_diffrn_reflns_av_unetI/netI 0.0250
_diffrn_reflns_Laue_measured_fraction_full 0.999
_diffrn_reflns_Laue_measured_fraction_max 0.869
_diffrn_reflns_limit_h_max 20
_diffrn_reflns_limit_h_min -21
_diffrn_reflns_limit_k_max 26
_diffrn_reflns_limit_k_min -25
_diffrn_reflns_limit_l_max 38
_diffrn_reflns_limit_l_min -36
_diffrn_reflns_number 103801
_diffrn_reflns_point_group_measured_fraction_full 0.999
_diffrn_reflns_point_group_measured_fraction_max 0.869
_diffrn_reflns_theta_full 25.242
_diffrn_reflns_theta_max 30.987
_diffrn_reflns_theta_min 2.632
_diffrn_source 'Rotating-anode X-ray tube'
_diffrn_source_type 'Rigaku (Mo) X-ray Source'
_exptl_absorpt_coefficient_mu 0.646
_exptl_absorpt_correction_T_max 1.00000
_exptl_absorpt_correction_T_min 0.27521
_exptl_absorpt_correction_type multi-scan
_exptl_absorpt_process_details
;
CrysAlisPro 1.171.43.143a (Rigaku Oxford Diffraction, 2024)
Empirical absorption correction using spherical harmonics,
implemented in SCALE3 ABSPACK scaling algorithm.
;
_exptl_crystal_colour colourless
_exptl_crystal_colour_primary colourless
_exptl_crystal_density_diffrn 1.205
_exptl_crystal_description needle
_exptl_crystal_F_000 3120
_exptl_crystal_size_max 1
_exptl_crystal_size_mid 0.1
_exptl_crystal_size_min 0.1
_refine_diff_density_max 0.587
_refine_diff_density_min -0.622
_refine_diff_density_rms 0.059
_refine_ls_extinction_method none
_refine_ls_goodness_of_fit_ref 1.187
_refine_ls_hydrogen_treatment constr
_refine_ls_matrix_type full
_refine_ls_number_parameters 488
_refine_ls_number_reflns 11104
_refine_ls_number_restraints 352
_refine_ls_restrained_S_all 1.189
_refine_ls_R_factor_all 0.0683
_refine_ls_R_factor_gt 0.0457
_refine_ls_shift/su_max 0.001
_refine_ls_shift/su_mean 0.000
_refine_ls_structure_factor_coef Fsqd
_refine_ls_weighting_details 'w=1/[\s^2^(Fo^2^)+(0.1000P)^2^] where P=(Fo^2^+2Fc^2^)/3'
_refine_ls_weighting_scheme calc
_refine_ls_wR_factor_gt 0.1509
_refine_ls_wR_factor_ref 0.1626
_reflns_Friedel_coverage 0.000
_reflns_number_gt 8322
_reflns_number_total 11104
_reflns_threshold_expression 'I > 2\s(I)'
_cod_data_source_file d5sc09340f2.cif
_cod_data_source_block C49H59NZn
_cod_database_code 1576520
_shelx_shelxl_version_number 2019/3
_chemical_oxdiff_formula 'Zn N C44 H50'
_shelx_space_group_comment
;
The symmetry employed for this shelxl refinement is uniquely defined
by the following loop, which should always be used as a source of
symmetry information in preference to the above space-group names.
They are only intended as comments.
;
_shelx_estimated_absorpt_t_max 0.938
_shelx_estimated_absorpt_t_min 0.564
_olex2_refinement_description
;
1. Fixed Uiso
 At 1.2 times of:
  All C(H) groups, All C(H,H) groups
 At 1.5 times of:
  All C(H,H,H) groups
2. Restrained distances
 C17-C56 \\sim C56-C51 \\sim C51-C53 \\sim C53-C54 \\sim C54-C55 \\sim C55-C17
 with sigma of 0.02
 C17-C54 \\sim C17-C51 \\sim C55-C53 \\sim C56-C55 \\sim C51-C54 \\sim C56-C53
 with sigma of 0.04
 C52-C55 \\sim C52-C56
 with sigma of 0.04
 C52-C17 \\sim C44-C45
 with sigma of 0.02
 C17-C56 \\sim C45-C50
 with sigma of 0.02
 C17-C55 \\sim C45-C46
 with sigma of 0.02
 C56-C51 \\sim C50-C49
 with sigma of 0.02
 C51-C53 \\sim C49-C48
 with sigma of 0.02
 C53-C54 \\sim C48-C47
 with sigma of 0.02
 C54-C55 \\sim C47-C46
 with sigma of 0.02
 C52-C56 \\sim C44-C50
 with sigma of 0.04
 C52-C55 \\sim C44-C46
 with sigma of 0.04
 C17-C51 \\sim C45-C49
 with sigma of 0.04
 C17-C54 \\sim C45-C47
 with sigma of 0.04
 C56-C53 \\sim C50-C48
 with sigma of 0.04
 C56-C55 \\sim C50-C46
 with sigma of 0.04
 C51-C54 \\sim C49-C47
 with sigma of 0.04
 C53-C55 \\sim C48-C46
 with sigma of 0.04
 C38-C39 \\sim C39-C40 \\sim C40-C41 \\sim C41-C42 \\sim C42-C43 \\sim C43-C38
 with sigma of 0.02
 C38-C42 \\sim C38-C40 \\sim C43-C41 \\sim C39-C43 \\sim C40-C42 \\sim C39-C41
 with sigma of 0.04
 C37-C43 \\sim C37-C39
 with sigma of 0.04
3. Restrained planarity
 C52, C17, C56, C51, C53, C54, C55
 with sigma of 0.1
 C37, C38, C39, C40, C41, C42, C43
 with sigma of 0.1
4. Uiso/Uaniso restraints and constraints
C52 \\sim C17 \\sim C56 \\sim C51 \\sim C53 \\sim C54 \\sim C55: within 2A with
sigma of 0.04 and sigma for terminal atoms of 0.08 within 2A
C37 \\sim C38 \\sim C39 \\sim C40 \\sim C41 \\sim C42 \\sim C43: within 2A with
sigma of 0.04 and sigma for terminal atoms of 0.08 within 2A
5. Rigid body (RIGU) restrains
 C52, C17, C56, C51, C53, C54, C55
 with sigma for 1-2 distances of 0.004 and sigma for 1-3 distances of 0.004
 C37, C38, C39, C40, C41, C42, C43
 with sigma for 1-2 distances of 0.004 and sigma for 1-3 distances of 0.004
6. Others
 Sof(C44)=Sof(H44A)=Sof(H44B)=Sof(H44C)=Sof(C45)=Sof(C50)=Sof(H50)=Sof(C49)=
 Sof(H49)=Sof(C48)=Sof(H48)=Sof(C47)=Sof(H47)=Sof(C46)=Sof(H46)=1-FVAR(1)
 Sof(C52)=Sof(H52A)=Sof(H52B)=Sof(H52C)=Sof(C17)=Sof(C56)=Sof(H56)=Sof(C51)=
 Sof(H51)=Sof(C53)=Sof(H53)=Sof(C54)=Sof(H54)=Sof(C55)=Sof(H55)=FVAR(1)
7.a Free rotating group:
 C52(C17,C56,C51,C53,C54,C55), C44(C45,C50,C49,C48,C47,C46), C37(C38,C39,C40,
 C41,C42,C43)
7.b Ternary CH refined with riding coordinates:
 C31(H31), C34(H34)
7.c Secondary CH2 refined with riding coordinates:
 C15(H15A,H15B), C24(H24A,H24B), C20(H20A,H20B), C23(H23A,H23B), C21(H21A,
 H21B), C22(H22A,H22B)
7.d Aromatic/amide H refined with riding coordinates:
 C29(H29), C13(H13), C4(H4), C27(H27), C28(H28), C12(H12), C7(H7), C10(H10),
 C11(H11), C5(H5), C6(H6), C56(H56), C51(H51), C53(H53), C54(H54), C55(H55),
 C50(H50), C49(H49), C48(H48), C47(H47), C46(H46), C39(H39), C40(H40), C41(H41),
  C42(H42), C43(H43)
7.e Idealised Me refined as rotating group:
 C18(H18A,H18B,H18C), C35(H35A,H35B,H35C), C33(H33A,H33B,H33C), C19(H19A,H19B,
 H19C), C32(H32A,H32B,H32C), C36(H36A,H36B,H36C), C52(H52A,H52B,H52C), C44(H44A,
 H44B,H44C), C37(H37A,H37B,H37C)
;
_olex2_submission_original_sample_id C49H59NZn
_olex2_submission_special_instructions 'No special instructions were received'
_oxdiff_exptl_absorpt_empirical_details
;
Empirical correction (ABSPACK) includes:
- Absorption correction using spherical harmonics
- Frame scaling
;
_oxdiff_exptl_absorpt_empirical_full_max 1.803
_oxdiff_exptl_absorpt_empirical_full_min 0.413

loop_
_space_group_symop_operation_xyz
'x, y, z'
'-x+1/2, -y, z+1/2'
'-x, y+1/2, -z+1/2'
'x+1/2, -y+1/2, -z'
'-x, -y, -z'
'x-1/2, y, -z-1/2'
'x, -y-1/2, z-1/2'
'-x-1/2, y-1/2, z'

loop_
_atom_site_label
_atom_site_type_symbol
_atom_site_fract_x
_atom_site_fract_y
_atom_site_fract_z
_atom_site_U_iso_or_equiv
_atom_site_adp_type
_atom_site_occupancy
_atom_site_site_symmetry_order
_atom_site_calc_flag
_atom_site_refinement_flags_posn
_atom_site_refinement_flags_adp
_atom_site_refinement_flags_occupancy
_atom_site_disorder_assembly
_atom_site_disorder_group
Zn1 Zn 0.35857(2) 0.23091(2) 0.51259(2) 0.02718(9) Uani 1 1 d . . . . .
N1 N 0.39234(9) 0.26650(7) 0.40356(5) 0.0238(3) Uani 1 1 d . . . . .
C1 C 0.34219(10) 0.26354(8) 0.44180(6) 0.0236(3) Uani 1 1 d . . . . .
C3 C 0.33347(11) 0.14043(10) 0.54939(7) 0.0305(4) Uani 1 1 d . . . . .
C14 C 0.25679(10) 0.29037(9) 0.42663(6) 0.0246(3) Uani 1 1 d . . . . .
C30 C 0.53752(11) 0.30418(10) 0.41554(6) 0.0299(4) Uani 1 1 d . . . . .
C25 C 0.48062(10) 0.24826(10) 0.40599(6) 0.0256(3) Uani 1 1 d . . . . .
C2 C 0.37137(11) 0.28206(10) 0.57829(7) 0.0286(4) Uani 1 1 d . . . . .
C15 C 0.26947(11) 0.32011(11) 0.37313(7) 0.0330(4) Uani 1 1 d . . . . .
H15A H 0.223372 0.304673 0.350995 0.040 Uiso 1 1 calc R U . . .
H15B H 0.270886 0.372987 0.373737 0.040 Uiso 1 1 calc R U . . .
C9 C 0.34229(10) 0.15477(10) 0.60137(7) 0.0304(4) Uani 1 1 d . . . . .
C29 C 0.62253(12) 0.28794(12) 0.41309(8) 0.0371(4) Uani 1 1 d . . . . .
H29 H 0.662348 0.324571 0.418901 0.045 Uiso 1 1 calc R U . . .
C26 C 0.50695(10) 0.17790(10) 0.39799(7) 0.0308(4) Uani 1 1 d . . . . .
C24 C 0.19390(11) 0.22805(9) 0.42890(8) 0.0318(4) Uani 1 1 d . . . . .
H24A H 0.209602 0.191467 0.403827 0.038 Uiso 1 1 calc R U . . .
H24B H 0.196396 0.205608 0.462449 0.038 Uiso 1 1 calc R U . . .
C20 C 0.22837(11) 0.34830(10) 0.46399(7) 0.0312(4) Uani 1 1 d . . . . .
H20A H 0.231134 0.328903 0.498454 0.037 Uiso 1 1 calc R U . . .
H20B H 0.266796 0.389580 0.462009 0.037 Uiso 1 1 calc R U . . .
C31 C 0.51112(12) 0.37838(10) 0.43255(7) 0.0350(4) Uani 1 1 d . . . . .
H31 H 0.450078 0.383721 0.426050 0.042 Uiso 1 1 calc R U . . .
C16 C 0.35278(11) 0.29039(12) 0.35410(7) 0.0306(4) Uani 1 1 d . . . . .
C8 C 0.35927(10) 0.23077(10) 0.61665(7) 0.0299(4) Uani 1 1 d . . . . .
C13 C 0.30914(12) 0.07090(10) 0.53571(8) 0.0383(4) Uani 1 1 d . . . . .
H13 H 0.302119 0.060130 0.501192 0.046 Uiso 1 1 calc R U . . .
C4 C 0.37771(12) 0.35379(11) 0.59249(7) 0.0346(4) Uani 1 1 d . . . . .
H4 H 0.385320 0.388960 0.567237 0.041 Uiso 1 1 calc R U . . .
C27 C 0.59293(11) 0.16533(11) 0.39597(8) 0.0379(4) Uani 1 1 d . . . . .
H27 H 0.612546 0.118196 0.390019 0.045 Uiso 1 1 calc R U . . .
C34 C 0.44952(12) 0.11323(10) 0.39618(9) 0.0411(5) Uani 1 1 d . . . . .
H34 H 0.390494 0.130298 0.396927 0.049 Uiso 1 1 calc R U . . .
C28 C 0.64952(12) 0.21962(13) 0.40239(9) 0.0409(5) Uani 1 1 d . . . . .
H28 H 0.707452 0.210104 0.399457 0.049 Uiso 1 1 calc R U . . .
C23 C 0.10473(12) 0.25318(13) 0.41865(8) 0.0409(5) Uani 1 1 d . . . . .
H23A H 0.100848 0.270973 0.383805 0.049 Uiso 1 1 calc R U . . .
H23B H 0.066163 0.212190 0.422077 0.049 Uiso 1 1 calc R U . . .
C12 C 0.29503(13) 0.01757(11) 0.57065(9) 0.0444(5) Uani 1 1 d . . . . .
H12 H 0.277658 -0.028529 0.560037 0.053 Uiso 1 1 calc R U . . .
C7 C 0.35658(13) 0.25292(14) 0.66674(8) 0.0413(5) Uani 1 1 d . . . . .
H7 H 0.349961 0.218351 0.692500 0.050 Uiso 1 1 calc R U . . .
C21 C 0.13968(12) 0.37350(12) 0.45324(9) 0.0414(5) Uani 1 1 d . . . . .
H21A H 0.123187 0.409494 0.478542 0.050 Uiso 1 1 calc R U . . .
H21B H 0.137868 0.396589 0.419886 0.050 Uiso 1 1 calc R U . . .
C10 C 0.32972(13) 0.09996(11) 0.63620(8) 0.0406(4) Uani 1 1 d . . . . .
H10 H 0.337285 0.109429 0.670873 0.049 Uiso 1 1 calc R U . . .
C22 C 0.07848(11) 0.31186(13) 0.45437(8) 0.0440(5) Uani 1 1 d . . . . .
H22A H 0.075230 0.292416 0.488803 0.053 Uiso 1 1 calc R U . . .
H22B H 0.022417 0.329338 0.444941 0.053 Uiso 1 1 calc R U . . .
C11 C 0.30627(14) 0.03163(11) 0.62083(9) 0.0466(5) Uani 1 1 d . . . . .
H11 H 0.298073 -0.005095 0.644901 0.056 Uiso 1 1 calc R U . . .
C5 C 0.37328(14) 0.37543(13) 0.64215(9) 0.0447(5) Uani 1 1 d . . . . .
H5 H 0.376956 0.424646 0.650566 0.054 Uiso 1 1 calc R U . . .
C18 C 0.40448(13) 0.34627(13) 0.32707(8) 0.0444(5) Uani 1 1 d . . . . .
H18A H 0.410340 0.388588 0.348403 0.067 Uiso 1 1 calc R U . . .
H18B H 0.376751 0.359628 0.295732 0.067 Uiso 1 1 calc R U . . .
H18C H 0.459734 0.326679 0.319628 0.067 Uiso 1 1 calc R U . . .
C6 C 0.36344(14) 0.32450(14) 0.67927(8) 0.0488(6) Uani 1 1 d . . . . .
H6 H 0.361394 0.338669 0.713426 0.059 Uiso 1 1 calc R U . . .
C35 C 0.46517(15) 0.06685(12) 0.44275(10) 0.0532(6) Uani 1 1 d . . . . .
H35A H 0.522412 0.048656 0.442016 0.080 Uiso 1 1 calc R U . . .
H35B H 0.426085 0.026619 0.442926 0.080 Uiso 1 1 calc R U . . .
H35C H 0.456989 0.095683 0.472995 0.080 Uiso 1 1 calc R U . . .
C33 C 0.52566(17) 0.38517(12) 0.48890(8) 0.0472(5) Uani 1 1 d . . . . .
H33A H 0.494509 0.347742 0.506452 0.071 Uiso 1 1 calc R U . . .
H33B H 0.506579 0.432167 0.500324 0.071 Uiso 1 1 calc R U . . .
H33C H 0.585236 0.379971 0.496076 0.071 Uiso 1 1 calc R U . . .
C19 C 0.34166(17) 0.22544(13) 0.32021(9) 0.0499(6) Uani 1 1 d . . . . .
H19A H 0.396443 0.206312 0.311091 0.075 Uiso 1 1 calc R U . . .
H19B H 0.311694 0.239582 0.289798 0.075 Uiso 1 1 calc R U . . .
H19C H 0.309714 0.188706 0.337969 0.075 Uiso 1 1 calc R U . . .
C32 C 0.55698(16) 0.43828(12) 0.40454(9) 0.0519(6) Uani 1 1 d . . . . .
H32A H 0.616832 0.435022 0.411421 0.078 Uiso 1 1 calc R U . . .
H32B H 0.536050 0.484738 0.415871 0.078 Uiso 1 1 calc R U . . .
H32C H 0.547314 0.433302 0.368459 0.078 Uiso 1 1 calc R U . . .
C36 C 0.46230(16) 0.06875(14) 0.34913(11) 0.0626(7) Uani 1 1 d . . . . .
H36A H 0.454649 0.098986 0.319508 0.094 Uiso 1 1 calc R U . . .
H36B H 0.421683 0.029673 0.348483 0.094 Uiso 1 1 calc R U . . .
H36C H 0.518821 0.048938 0.349072 0.094 Uiso 1 1 calc R U . . .
C52 C 0.3331(4) 0.5356(4) 0.24558(11) 0.130(4) Uani 0.565(5) 1 d DG U P A 1
H52A H 0.299278 0.495047 0.234426 0.195 Uiso 0.565(5) 1 calc R U P A 1
H52B H 0.390323 0.529878 0.233457 0.195 Uiso 0.565(5) 1 calc R U P A 1
H52C H 0.309597 0.580031 0.232166 0.195 Uiso 0.565(5) 1 calc R U P A 1
C17 C 0.3332(2) 0.5387(2) 0.30195(11) 0.0781(17) Uani 0.565(5) 1 d DG U P A 1
C56 C 0.26321(18) 0.5191(2) 0.32950(14) 0.0620(17) Uani 0.565(5) 1 d DG U P A 1
H56 H 0.214772 0.503195 0.312333 0.074 Uiso 0.565(5) 1 calc R U P A 1
C51 C 0.26250(17) 0.52207(19) 0.38106(14) 0.0560(13) Uani 0.565(5) 1 d DG U P A 1
H51 H 0.214036 0.508446 0.399123 0.067 Uiso 0.565(5) 1 calc R U P A 1
C53 C 0.3331(2) 0.54515(19) 0.40650(11) 0.0543(14) Uani 0.565(5) 1 d DG U P A 1
H53 H 0.333127 0.547513 0.442051 0.065 Uiso 0.565(5) 1 calc R U P A 1
C54 C 0.40324(17) 0.5646(2) 0.37975(13) 0.0622(14) Uani 0.565(5) 1 d DG U P A 1
H54 H 0.451692 0.580157 0.397058 0.075 Uiso 0.565(5) 1 calc R U P A 1
C55 C 0.40341(18) 0.5618(2) 0.32812(13) 0.070(2) Uani 0.565(5) 1 d DG U P A 1
H55 H 0.451905 0.575632 0.310184 0.083 Uiso 0.565(5) 1 calc R U P A 1
C44 C 0.3136(5) 0.5278(4) 0.40839(19) 0.120(6) Uani 0.435(5) 1 d DG . P A 2
H44A H 0.265883 0.555686 0.420297 0.180 Uiso 0.435(5) 1 calc R U P A 2
H44B H 0.363054 0.540103 0.428115 0.180 Uiso 0.435(5) 1 calc R U P A 2
H44C H 0.301631 0.476717 0.412146 0.180 Uiso 0.435(5) 1 calc R U P A 2
C45 C 0.3293(3) 0.5444(2) 0.35399(18) 0.070(2) Uani 0.435(5) 1 d DG . P A 2
C50 C 0.2716(3) 0.5263(4) 0.3172(2) 0.086(4) Uani 0.435(5) 1 d DG . P A 2
H50 H 0.221267 0.503278 0.326789 0.104 Uiso 0.435(5) 1 calc R U P A 2
C49 C 0.2856(4) 0.5409(5) 0.2673(2) 0.124(4) Uani 0.435(5) 1 d DG . P A 2
H49 H 0.245267 0.528125 0.242823 0.148 Uiso 0.435(5) 1 calc R U P A 2
C48 C 0.3590(5) 0.5745(4) 0.25306(18) 0.119(4) Uani 0.435(5) 1 d DG . P A 2
H48 H 0.369339 0.584712 0.218743 0.143 Uiso 0.435(5) 1 calc R U P A 2
C47 C 0.4171(4) 0.5931(4) 0.2890(2) 0.115(4) Uani 0.435(5) 1 d DG . P A 2
H47 H 0.467177 0.616353 0.279319 0.138 Uiso 0.435(5) 1 calc R U P A 2
C46 C 0.4027(3) 0.5781(4) 0.3389(2) 0.072(3) Uani 0.435(5) 1 d DG . P A 2
H46 H 0.443186 0.590950 0.363242 0.087 Uiso 0.435(5) 1 calc R U P A 2
C37 C 0.6323(3) 0.20326(14) 0.2558(2) 0.452(12) Uani 1 1 d DG U . . .
H37A H 0.603288 0.183139 0.284834 0.679 Uiso 1 1 calc R U . . .
H37B H 0.692500 0.196636 0.259787 0.679 Uiso 1 1 calc R U . . .
H37C H 0.613638 0.178880 0.225278 0.679 Uiso 1 1 calc R U . . .
C38 C 0.61306(17) 0.28180(14) 0.25180(11) 0.1115(15) Uani 1 1 d DG U . . .
C39 C 0.55525(15) 0.3072(2) 0.21724(8) 0.146(2) Uani 1 1 d DG U . . .
H39 H 0.527345 0.274256 0.196004 0.175 Uiso 1 1 calc R U . . .
C40 C 0.53752(13) 0.3790(3) 0.21308(8) 0.170(3) Uani 1 1 d DG U . . .
H40 H 0.497815 0.395169 0.189247 0.204 Uiso 1 1 calc R U . . .
C41 C 0.57808(17) 0.42757(16) 0.24396(12) 0.140(2) Uani 1 1 d DG U . . .
H41 H 0.566398 0.477179 0.241281 0.168 Uiso 1 1 calc R U . . .
C42 C 0.63549(15) 0.40337(15) 0.27859(9) 0.0907(11) Uani 1 1 d DG U . . .
H42 H 0.663050 0.436486 0.299870 0.109 Uiso 1 1 calc R U . . .
C43 C 0.65306(12) 0.33142(16) 0.28248(8) 0.0847(10) Uani 1 1 d DG U . . .
H43 H 0.692865 0.315489 0.306337 0.102 Uiso 1 1 calc R U . . .

loop_
_atom_site_aniso_label
_atom_site_aniso_U_11
_atom_site_aniso_U_22
_atom_site_aniso_U_33
_atom_site_aniso_U_23
_atom_site_aniso_U_13
_atom_site_aniso_U_12
Zn1 0.02262(13) 0.03483(15) 0.02407(13) 0.00499(8) -0.00016(7) 0.00069(7)
N1 0.0190(7) 0.0290(7) 0.0233(7) -0.0006(5) -0.0002(5) -0.0014(5)
C1 0.0219(7) 0.0242(8) 0.0247(8) -0.0024(6) -0.0003(6) -0.0032(6)
C3 0.0219(8) 0.0366(9) 0.0331(9) 0.0057(7) 0.0011(7) 0.0013(7)
C14 0.0199(7) 0.0294(8) 0.0246(7) 0.0023(6) -0.0012(6) -0.0008(6)
C30 0.0266(8) 0.0360(9) 0.0271(8) 0.0045(7) 0.0004(6) -0.0065(7)
C25 0.0182(7) 0.0338(8) 0.0247(8) -0.0008(7) 0.0013(6) -0.0015(6)
C2 0.0202(8) 0.0375(9) 0.0281(9) 0.0032(7) -0.0001(6) 0.0001(6)
C15 0.0252(8) 0.0451(10) 0.0287(8) 0.0063(8) -0.0008(6) 0.0019(7)
C9 0.0191(7) 0.0377(9) 0.0344(9) 0.0087(8) 0.0030(6) 0.0064(7)
C29 0.0238(9) 0.0475(11) 0.0401(10) 0.0033(9) -0.0023(7) -0.0084(8)
C26 0.0216(8) 0.0359(9) 0.0347(9) -0.0036(7) 0.0030(7) -0.0007(7)
C24 0.0233(9) 0.0350(9) 0.0372(9) 0.0014(7) 0.0000(7) -0.0043(7)
C20 0.0276(9) 0.0309(9) 0.0350(9) -0.0008(7) 0.0006(7) 0.0034(7)
C31 0.0339(9) 0.0335(9) 0.0376(10) 0.0018(8) -0.0006(8) -0.0087(7)
C16 0.0255(9) 0.0450(10) 0.0214(8) 0.0027(8) -0.0012(6) 0.0001(7)
C8 0.0198(8) 0.0440(11) 0.0261(9) 0.0050(7) -0.0017(6) 0.0033(7)
C13 0.0318(9) 0.0380(10) 0.0451(11) 0.0004(9) 0.0018(8) 0.0000(8)
C4 0.0303(9) 0.0403(10) 0.0331(9) 0.0012(8) 0.0032(7) -0.0034(8)
C27 0.0257(9) 0.0446(10) 0.0434(10) -0.0013(9) 0.0055(8) 0.0053(8)
C34 0.0276(9) 0.0336(10) 0.0620(13) -0.0149(9) 0.0039(9) -0.0015(7)
C28 0.0205(9) 0.0595(13) 0.0428(11) 0.0064(10) 0.0032(7) 0.0006(8)
C23 0.0229(9) 0.0560(12) 0.0437(11) 0.0052(10) -0.0044(8) -0.0062(9)
C12 0.0377(11) 0.0348(10) 0.0608(13) 0.0043(10) 0.0101(9) 0.0005(8)
C7 0.0425(12) 0.0543(12) 0.0270(10) 0.0063(9) -0.0004(7) -0.0001(9)
C21 0.0329(10) 0.0441(11) 0.0471(12) 0.0033(9) 0.0040(8) 0.0134(8)
C10 0.0379(10) 0.0472(11) 0.0366(10) 0.0126(9) 0.0068(8) 0.0077(9)
C22 0.0220(9) 0.0623(13) 0.0477(12) 0.0096(10) 0.0031(8) 0.0072(8)
C11 0.0438(12) 0.0393(11) 0.0568(13) 0.0185(10) 0.0114(10) 0.0072(9)
C5 0.0441(12) 0.0468(12) 0.0433(11) -0.0080(10) 0.0042(9) -0.0088(9)
C18 0.0326(10) 0.0682(14) 0.0325(9) 0.0163(10) 0.0030(8) -0.0025(9)
C6 0.0547(14) 0.0601(14) 0.0317(10) -0.0032(10) 0.0015(9) -0.0045(10)
C35 0.0422(12) 0.0364(11) 0.0809(17) 0.0010(11) 0.0135(11) -0.0019(9)
C33 0.0624(15) 0.0415(11) 0.0379(11) -0.0062(9) 0.0006(9) -0.0071(10)
C19 0.0551(13) 0.0632(15) 0.0314(10) -0.0151(10) -0.0108(10) 0.0078(11)
C32 0.0583(14) 0.0426(11) 0.0548(13) 0.0089(10) 0.0029(11) -0.0205(10)
C36 0.0501(14) 0.0560(14) 0.0816(18) -0.0370(14) -0.0023(13) 0.0021(11)
C52 0.111(7) 0.200(11) 0.078(5) -0.032(6) 0.007(5) -0.018(8)
C17 0.070(3) 0.098(4) 0.066(3) -0.017(3) -0.004(3) 0.011(3)
C56 0.046(3) 0.049(3) 0.091(3) -0.005(3) -0.012(3) 0.005(3)
C51 0.046(2) 0.040(2) 0.083(3) -0.012(2) -0.010(2) 0.0014(17)
C53 0.058(3) 0.040(3) 0.065(3) -0.001(2) -0.011(2) 0.009(2)
C54 0.046(2) 0.059(3) 0.082(3) -0.016(3) -0.008(2) 0.006(2)
C55 0.044(3) 0.080(4) 0.084(4) -0.014(4) 0.004(3) -0.009(3)
C44 0.175(14) 0.048(5) 0.137(11) -0.020(6) 0.066(10) -0.009(7)
C45 0.072(5) 0.046(3) 0.092(5) -0.013(3) 0.004(4) 0.020(3)
C50 0.035(5) 0.101(8) 0.123(8) -0.008(7) -0.016(5) -0.010(5)
C49 0.083(7) 0.200(12) 0.088(7) -0.051(8) 0.005(5) -0.048(8)
C48 0.127(10) 0.146(11) 0.083(7) -0.029(7) -0.006(6) -0.048(8)
C47 0.095(7) 0.144(10) 0.107(8) -0.007(7) 0.000(6) -0.028(7)
C46 0.056(5) 0.087(6) 0.074(6) -0.027(5) -0.010(4) -0.010(4)
C37 0.53(2) 0.154(7) 0.67(3) 0.033(13) 0.14(2) 0.017(10)
C38 0.089(3) 0.119(3) 0.127(4) -0.024(3) 0.064(3) -0.015(2)
C39 0.075(3) 0.311(7) 0.053(2) -0.060(3) 0.0278(17) -0.088(4)
C40 0.0475(19) 0.387(8) 0.076(3) 0.112(4) -0.0072(17) -0.022(4)
C41 0.078(3) 0.193(5) 0.149(4) 0.106(4) 0.034(2) 0.017(3)
C42 0.075(2) 0.125(3) 0.072(2) 0.017(2) 0.0118(16) -0.021(2)
C43 0.0535(16) 0.142(3) 0.0588(17) 0.014(2) 0.0021(13) -0.0055(19)

loop_
_atom_type_symbol
_atom_type_description
_atom_type_scat_dispersion_real
_atom_type_scat_dispersion_imag
_atom_type_scat_source
C C 0.0033 0.0016 'International Tables Vol C Tables 4.2.6.8 and 6.1.1.4'
H H 0.0000 0.0000 'International Tables Vol C Tables 4.2.6.8 and 6.1.1.4'
N N 0.0061 0.0033 'International Tables Vol C Tables 4.2.6.8 and 6.1.1.4'
Zn Zn 0.2839 1.4301 'International Tables Vol C Tables 4.2.6.8 and 6.1.1.4'

loop_
_geom_angle_atom_site_label_1
_geom_angle_atom_site_label_2
_geom_angle_atom_site_label_3
_geom_angle
_geom_angle_site_symmetry_1
_geom_angle_site_symmetry_3
_geom_angle_publ_flag
C1 Zn1 C2 133.77(7) . . ?
C3 Zn1 C1 134.06(7) . . ?
C3 Zn1 C2 89.74(8) . . ?
C1 N1 C25 123.78(14) . . ?
C1 N1 C16 115.61(14) . . ?
C25 N1 C16 120.61(13) . . ?
N1 C1 Zn1 132.21(13) . . ?
N1 C1 C14 109.63(14) . . ?
C14 C1 Zn1 118.16(12) . . ?
C9 C3 Zn1 107.45(13) . . ?
C13 C3 Zn1 135.41(15) . . ?
C13 C3 C9 117.13(17) . . ?
C1 C14 C15 104.31(13) . . ?
C1 C14 C24 109.31(14) . . ?
C1 C14 C20 109.14(13) . . ?
C24 C14 C15 113.22(14) . . ?
C20 C14 C15 112.52(14) . . ?
C20 C14 C24 108.20(14) . . ?
C25 C30 C31 123.39(16) . . ?
C29 C30 C25 117.46(17) . . ?
C29 C30 C31 118.93(16) . . ?
C30 C25 N1 117.56(16) . . ?
C26 C25 N1 120.44(15) . . ?
C26 C25 C30 121.98(16) . . ?
C8 C2 Zn1 107.10(14) . . ?
C4 C2 Zn1 134.55(15) . . ?
C4 C2 C8 117.68(18) . . ?
C14 C15 H15A 110.4 . . ?
C14 C15 H15B 110.4 . . ?
H15A C15 H15B 108.6 . . ?
C16 C15 C14 106.85(14) . . ?
C16 C15 H15A 110.4 . . ?
C16 C15 H15B 110.4 . . ?
C3 C9 C8 117.48(16) . . ?
C10 C9 C3 119.75(18) . . ?
C10 C9 C8 122.63(18) . . ?
C30 C29 H29 119.4 . . ?
C28 C29 C30 121.13(18) . . ?
C28 C29 H29 119.4 . . ?
C25 C26 C27 117.47(17) . . ?
C25 C26 C34 124.77(15) . . ?
C27 C26 C34 117.51(17) . . ?
C14 C24 H24A 109.2 . . ?
C14 C24 H24B 109.2 . . ?
H24A C24 H24B 107.9 . . ?
C23 C24 C14 111.85(15) . . ?
C23 C24 H24A 109.2 . . ?
C23 C24 H24B 109.2 . . ?
C14 C20 H20A 109.3 . . ?
C14 C20 H20B 109.3 . . ?
H20A C20 H20B 107.9 . . ?
C21 C20 C14 111.81(15) . . ?
C21 C20 H20A 109.3 . . ?
C21 C20 H20B 109.3 . . ?
C30 C31 H31 108.2 . . ?
C30 C31 C33 109.11(17) . . ?
C30 C31 C32 112.81(17) . . ?
C33 C31 H31 108.2 . . ?
C33 C31 C32 110.21(17) . . ?
C32 C31 H31 108.2 . . ?
N1 C16 C15 100.46(13) . . ?
C18 C16 N1 112.60(15) . . ?
C18 C16 C15 112.57(17) . . ?
C18 C16 C19 109.34(18) . . ?
C19 C16 N1 109.09(17) . . ?
C19 C16 C15 112.53(17) . . ?
C2 C8 C9 118.00(17) . . ?
C7 C8 C2 119.58(19) . . ?
C7 C8 C9 122.20(18) . . ?
C3 C13 H13 118.7 . . ?
C12 C13 C3 122.5(2) . . ?
C12 C13 H13 118.7 . . ?
C2 C4 H4 118.8 . . ?
C5 C4 C2 122.4(2) . . ?
C5 C4 H4 118.8 . . ?
C26 C27 H27 119.3 . . ?
C28 C27 C26 121.49(19) . . ?
C28 C27 H27 119.3 . . ?
C26 C34 H34 108.6 . . ?
C26 C34 C35 108.94(17) . . ?
C35 C34 H34 108.6 . . ?
C36 C34 C26 112.32(18) . . ?
C36 C34 H34 108.6 . . ?
C36 C34 C35 109.68(19) . . ?
C29 C28 H28 119.9 . . ?
C27 C28 C29 120.25(18) . . ?
C27 C28 H28 119.9 . . ?
C24 C23 H23A 109.3 . . ?
C24 C23 H23B 109.3 . . ?
H23A C23 H23B 107.9 . . ?
C22 C23 C24 111.75(16) . . ?
C22 C23 H23A 109.3 . . ?
C22 C23 H23B 109.3 . . ?
C13 C12 H12 120.1 . . ?
C11 C12 C13 119.7(2) . . ?
C11 C12 H12 120.1 . . ?
C8 C7 H7 119.5 . . ?
C6 C7 C8 120.9(2) . . ?
C6 C7 H7 119.5 . . ?
C20 C21 H21A 109.3 . . ?
C20 C21 H21B 109.3 . . ?
H21A C21 H21B 108.0 . . ?
C22 C21 C20 111.43(17) . . ?
C22 C21 H21A 109.3 . . ?
C22 C21 H21B 109.3 . . ?
C9 C10 H10 119.5 . . ?
C11 C10 C9 121.0(2) . . ?
C11 C10 H10 119.5 . . ?
C23 C22 C21 111.06(17) . . ?
C23 C22 H22A 109.4 . . ?
C23 C22 H22B 109.4 . . ?
C21 C22 H22A 109.4 . . ?
C21 C22 H22B 109.4 . . ?
H22A C22 H22B 108.0 . . ?
C12 C11 C10 119.78(19) . . ?
C12 C11 H11 120.1 . . ?
C10 C11 H11 120.1 . . ?
C4 C5 H5 120.4 . . ?
C6 C5 C4 119.3(2) . . ?
C6 C5 H5 120.4 . . ?
C16 C18 H18A 109.5 . . ?
C16 C18 H18B 109.5 . . ?
C16 C18 H18C 109.5 . . ?
H18A C18 H18B 109.5 . . ?
H18A C18 H18C 109.5 . . ?
H18B C18 H18C 109.5 . . ?
C7 C6 H6 119.9 . . ?
C5 C6 C7 120.2(2) . . ?
C5 C6 H6 119.9 . . ?
C34 C35 H35A 109.5 . . ?
C34 C35 H35B 109.5 . . ?
C34 C35 H35C 109.5 . . ?
H35A C35 H35B 109.5 . . ?
H35A C35 H35C 109.5 . . ?
H35B C35 H35C 109.5 . . ?
C31 C33 H33A 109.5 . . ?
C31 C33 H33B 109.5 . . ?
C31 C33 H33C 109.5 . . ?
H33A C33 H33B 109.5 . . ?
H33A C33 H33C 109.5 . . ?
H33B C33 H33C 109.5 . . ?
C16 C19 H19A 109.5 . . ?
C16 C19 H19B 109.5 . . ?
C16 C19 H19C 109.5 . . ?
H19A C19 H19B 109.5 . . ?
H19A C19 H19C 109.5 . . ?
H19B C19 H19C 109.5 . . ?
C31 C32 H32A 109.5 . . ?
C31 C32 H32B 109.5 . . ?
C31 C32 H32C 109.5 . . ?
H32A C32 H32B 109.5 . . ?
H32A C32 H32C 109.5 . . ?
H32B C32 H32C 109.5 . . ?
C34 C36 H36A 109.5 . . ?
C34 C36 H36B 109.5 . . ?
C34 C36 H36C 109.5 . . ?
H36A C36 H36B 109.5 . . ?
H36A C36 H36C 109.5 . . ?
H36B C36 H36C 109.5 . . ?
H52A C52 H52B 109.5 . . ?
H52A C52 H52C 109.5 . . ?
H52B C52 H52C 109.5 . . ?
C17 C52 H52A 109.5 . . ?
C17 C52 H52B 109.5 . . ?
C17 C52 H52C 109.5 . . ?
C56 C17 C52 121.2 . . ?
C56 C17 C55 118.0 . . ?
C55 C17 C52 120.9 . . ?
C17 C56 H56 119.2 . . ?
C51 C56 C17 121.6 . . ?
C51 C56 H56 119.2 . . ?
C56 C51 H51 120.2 . . ?
C56 C51 C53 119.6 . . ?
C53 C51 H51 120.2 . . ?
C51 C53 H53 120.2 . . ?
C54 C53 C51 119.6 . . ?
C54 C53 H53 120.2 . . ?
C53 C54 H54 119.8 . . ?
C55 C54 C53 120.5 . . ?
C55 C54 H54 119.8 . . ?
C17 C55 H55 119.6 . . ?
C54 C55 C17 120.7 . . ?
C54 C55 H55 119.6 . . ?
H44A C44 H44B 109.5 . . ?
H44A C44 H44C 109.5 . . ?
H44B C44 H44C 109.5 . . ?
C45 C44 H44A 109.5 . . ?
C45 C44 H44B 109.5 . . ?
C45 C44 H44C 109.5 . . ?
C50 C45 C44 121.1 . . ?
C50 C45 C46 118.0 . . ?
C46 C45 C44 120.9 . . ?
C45 C50 H50 119.2 . . ?
C49 C50 C45 121.6 . . ?
C49 C50 H50 119.2 . . ?
C50 C49 H49 120.3 . . ?
C50 C49 C48 119.5 . . ?
C48 C49 H49 120.3 . . ?
C49 C48 H48 120.1 . . ?
C47 C48 C49 119.7 . . ?
C47 C48 H48 120.1 . . ?
C48 C47 H47 119.8 . . ?
C46 C47 C48 120.4 . . ?
C46 C47 H47 119.8 . . ?
C45 C46 H46 119.6 . . ?
C47 C46 C45 120.8 . . ?
C47 C46 H46 119.6 . . ?
H37A C37 H37B 109.5 . . ?
H37A C37 H37C 109.5 . . ?
H37B C37 H37C 109.5 . . ?
C38 C37 H37A 109.5 . . ?
C38 C37 H37B 109.5 . . ?
C38 C37 H37C 109.5 . . ?
C39 C38 C37 121.1 . . ?
C39 C38 C43 117.9 . . ?
C43 C38 C37 121.0 . . ?
C38 C39 H39 119.2 . . ?
C40 C39 C38 121.6 . . ?
C40 C39 H39 119.2 . . ?
C39 C40 H40 120.2 . . ?
C39 C40 C41 119.6 . . ?
C41 C40 H40 120.2 . . ?
C40 C41 H41 120.2 . . ?
C42 C41 C40 119.7 . . ?
C42 C41 H41 120.2 . . ?
C41 C42 H42 119.8 . . ?
C43 C42 C41 120.4 . . ?
C43 C42 H42 119.8 . . ?
C38 C43 H43 119.6 . . ?
C42 C43 C38 120.8 . . ?
C42 C43 H43 119.6 . . ?

loop_
_geom_bond_atom_site_label_1
_geom_bond_atom_site_label_2
_geom_bond_distance
_geom_bond_site_symmetry_2
_geom_bond_publ_flag
Zn1 C1 2.0032(17) . ?
Zn1 C3 1.9987(18) . ?
Zn1 C2 2.009(2) . ?
N1 C1 1.301(2) . ?
N1 C25 1.459(2) . ?
N1 C16 1.532(2) . ?
C1 C14 1.515(2) . ?
C3 C9 1.420(3) . ?
C3 C13 1.407(3) . ?
C14 C15 1.546(2) . ?
C14 C24 1.544(2) . ?
C14 C20 1.542(2) . ?
C30 C25 1.412(2) . ?
C30 C29 1.399(3) . ?
C30 C31 1.521(3) . ?
C25 C26 1.400(3) . ?
C2 C8 1.417(3) . ?
C2 C4 1.399(3) . ?
C15 H15A 0.9900 . ?
C15 H15B 0.9900 . ?
C15 C16 1.535(2) . ?
C9 C8 1.505(3) . ?
C9 C10 1.399(3) . ?
C29 H29 0.9500 . ?
C29 C28 1.380(3) . ?
C26 C27 1.401(2) . ?
C26 C34 1.522(3) . ?
C24 H24A 0.9900 . ?
C24 H24B 0.9900 . ?
C24 C23 1.531(3) . ?
C20 H20A 0.9900 . ?
C20 H20B 0.9900 . ?
C20 C21 1.527(2) . ?
C31 H31 1.0000 . ?
C31 C33 1.527(3) . ?
C31 C32 1.535(3) . ?
C16 C18 1.517(3) . ?
C16 C19 1.526(3) . ?
C8 C7 1.401(3) . ?
C13 H13 0.9500 . ?
C13 C12 1.385(3) . ?
C4 H4 0.9500 . ?
C4 C5 1.388(3) . ?
C27 H27 0.9500 . ?
C27 C28 1.374(3) . ?
C34 H34 1.0000 . ?
C34 C35 1.537(3) . ?
C34 C36 1.521(3) . ?
C28 H28 0.9500 . ?
C23 H23A 0.9900 . ?
C23 H23B 0.9900 . ?
C23 C22 1.514(3) . ?
C12 H12 0.9500 . ?
C12 C11 1.377(3) . ?
C7 H7 0.9500 . ?
C7 C6 1.385(4) . ?
C21 H21A 0.9900 . ?
C21 H21B 0.9900 . ?
C21 C22 1.515(3) . ?
C10 H10 0.9500 . ?
C10 C11 1.395(3) . ?
C22 H22A 0.9900 . ?
C22 H22B 0.9900 . ?
C11 H11 0.9500 . ?
C5 H5 0.9500 . ?
C5 C6 1.384(3) . ?
C18 H18A 0.9800 . ?
C18 H18B 0.9800 . ?
C18 H18C 0.9800 . ?
C6 H6 0.9500 . ?
C35 H35A 0.9800 . ?
C35 H35B 0.9800 . ?
C35 H35C 0.9800 . ?
C33 H33A 0.9800 . ?
C33 H33B 0.9800 . ?
C33 H33C 0.9800 . ?
C19 H19A 0.9800 . ?
C19 H19B 0.9800 . ?
C19 H19C 0.9800 . ?
C32 H32A 0.9800 . ?
C32 H32B 0.9800 . ?
C32 H32C 0.9800 . ?
C36 H36A 0.9800 . ?
C36 H36B 0.9800 . ?
C36 H36C 0.9800 . ?
C52 H52A 0.9800 . ?
C52 H52B 0.9800 . ?
C52 H52C 0.9800 . ?
C52 C17 1.5057 . ?
C17 C56 1.3915 . ?
C17 C55 1.3949 . ?
C56 H56 0.9500 . ?
C56 C51 1.3775 . ?
C51 H51 0.9500 . ?
C51 C53 1.3897 . ?
C53 H53 0.9500 . ?
C53 C54 1.3823 . ?
C54 H54 0.9500 . ?
C54 C55 1.3792 . ?
C55 H55 0.9500 . ?
C44 H44A 0.9800 . ?
C44 H44B 0.9800 . ?
C44 H44C 0.9800 . ?
C44 C45 1.5065 . ?
C45 C50 1.3919 . ?
C45 C46 1.3948 . ?
C50 H50 0.9500 . ?
C50 C49 1.3793 . ?
C49 H49 0.9500 . ?
C49 C48 1.3899 . ?
C48 H48 0.9500 . ?
C48 C47 1.3815 . ?
C47 H47 0.9500 . ?
C47 C46 1.3806 . ?
C46 H46 0.9500 . ?
C37 H37A 0.9800 . ?
C37 H37B 0.9800 . ?
C37 H37C 0.9800 . ?
C37 C38 1.5058 . ?
C38 C39 1.3922 . ?
C38 C43 1.3948 . ?
C39 H39 0.9500 . ?
C39 C40 1.3777 . ?
C40 H40 0.9500 . ?
C40 C41 1.3891 . ?
C41 H41 0.9500 . ?
C41 C42 1.3816 . ?
C42 H42 0.9500 . ?
C42 C43 1.3798 . ?
C43 H43 0.9500 . ?

loop_
_geom_torsion_atom_site_label_1
_geom_torsion_atom_site_label_2
_geom_torsion_atom_site_label_3
_geom_torsion_atom_site_label_4
_geom_torsion
_geom_torsion_site_symmetry_1
_geom_torsion_site_symmetry_2
_geom_torsion_site_symmetry_3
_geom_torsion_site_symmetry_4
_geom_torsion_publ_flag
Zn1 C1 C14 C15 172.57(11) . . . . ?
Zn1 C1 C14 C24 -66.06(16) . . . . ?
Zn1 C1 C14 C20 52.10(16) . . . . ?
Zn1 C3 C9 C8 5.31(18) . . . . ?
Zn1 C3 C9 C10 -178.84(14) . . . . ?
Zn1 C3 C13 C12 -179.31(16) . . . . ?
Zn1 C2 C8 C9 0.99(18) . . . . ?
Zn1 C2 C8 C7 -173.79(14) . . . . ?
Zn1 C2 C4 C5 169.72(16) . . . . ?
N1 C1 C14 C15 -7.73(18) . . . . ?
N1 C1 C14 C24 113.64(15) . . . . ?
N1 C1 C14 C20 -128.20(15) . . . . ?
N1 C25 C26 C27 173.87(16) . . . . ?
N1 C25 C26 C34 -12.1(3) . . . . ?
C1 N1 C25 C30 -92.5(2) . . . . ?
C1 N1 C25 C26 88.8(2) . . . . ?
C1 N1 C16 C15 13.7(2) . . . . ?
C1 N1 C16 C18 133.63(17) . . . . ?
C1 N1 C16 C19 -104.78(18) . . . . ?
C1 C14 C15 C16 15.96(18) . . . . ?
C1 C14 C24 C23 174.73(15) . . . . ?
C1 C14 C20 C21 -175.50(15) . . . . ?
C3 C9 C8 C2 -4.5(2) . . . . ?
C3 C9 C8 C7 170.15(17) . . . . ?
C3 C9 C10 C11 -1.8(3) . . . . ?
C3 C13 C12 C11 -1.2(3) . . . . ?
C14 C15 C16 N1 -17.15(18) . . . . ?
C14 C15 C16 C18 -137.15(16) . . . . ?
C14 C15 C16 C19 98.74(19) . . . . ?
C14 C24 C23 C22 -56.2(2) . . . . ?
C14 C20 C21 C22 57.3(2) . . . . ?
C30 C25 C26 C27 -4.7(3) . . . . ?
C30 C25 C26 C34 169.27(18) . . . . ?
C30 C29 C28 C27 -2.7(3) . . . . ?
C25 N1 C1 Zn1 -3.8(2) . . . . ?
C25 N1 C1 C14 176.51(14) . . . . ?
C25 N1 C16 C15 -166.74(14) . . . . ?
C25 N1 C16 C18 -46.8(2) . . . . ?
C25 N1 C16 C19 74.8(2) . . . . ?
C25 C30 C29 C28 -0.8(3) . . . . ?
C25 C30 C31 C33 101.6(2) . . . . ?
C25 C30 C31 C32 -135.60(19) . . . . ?
C25 C26 C27 C28 1.1(3) . . . . ?
C25 C26 C34 C35 -110.5(2) . . . . ?
C25 C26 C34 C36 127.8(2) . . . . ?
C2 C8 C7 C6 1.7(3) . . . . ?
C2 C4 C5 C6 1.0(3) . . . . ?
C15 C14 C24 C23 -69.46(19) . . . . ?
C15 C14 C20 C21 69.21(19) . . . . ?
C9 C3 C13 C12 -0.8(3) . . . . ?
C9 C8 C7 C6 -172.88(18) . . . . ?
C9 C10 C11 C12 -0.1(3) . . . . ?
C29 C30 C25 N1 -174.02(15) . . . . ?
C29 C30 C25 C26 4.6(3) . . . . ?
C29 C30 C31 C33 -72.9(2) . . . . ?
C29 C30 C31 C32 50.0(2) . . . . ?
C26 C27 C28 C29 2.6(3) . . . . ?
C24 C14 C15 C16 -102.77(17) . . . . ?
C24 C14 C20 C21 -56.65(19) . . . . ?
C24 C23 C22 C21 54.6(2) . . . . ?
C20 C14 C15 C16 134.14(15) . . . . ?
C20 C14 C24 C23 55.98(19) . . . . ?
C20 C21 C22 C23 -55.1(2) . . . . ?
C31 C30 C25 N1 11.5(2) . . . . ?
C31 C30 C25 C26 -169.88(17) . . . . ?
C31 C30 C29 C28 173.95(19) . . . . ?
C16 N1 C1 Zn1 175.75(13) . . . . ?
C16 N1 C1 C14 -3.9(2) . . . . ?
C16 N1 C25 C30 87.88(19) . . . . ?
C16 N1 C25 C26 -90.8(2) . . . . ?
C8 C2 C4 C5 0.6(3) . . . . ?
C8 C9 C10 C11 173.79(18) . . . . ?
C8 C7 C6 C5 -0.1(3) . . . . ?
C13 C3 C9 C8 -173.61(15) . . . . ?
C13 C3 C9 C10 2.2(3) . . . . ?
C13 C12 C11 C10 1.6(3) . . . . ?
C4 C2 C8 C9 172.92(15) . . . . ?
C4 C2 C8 C7 -1.9(3) . . . . ?
C4 C5 C6 C7 -1.2(3) . . . . ?
C27 C26 C34 C35 63.5(2) . . . . ?
C27 C26 C34 C36 -58.2(3) . . . . ?
C34 C26 C27 C28 -173.4(2) . . . . ?
C10 C9 C8 C2 179.78(17) . . . . ?
C10 C9 C8 C7 -5.6(3) . . . . ?
C52 C17 C56 C51 -179.6 . . . . ?
C52 C17 C55 C54 179.8 . . . . ?
C17 C56 C51 C53 -0.1 . . . . ?
C56 C17 C55 C54 0.2 . . . . ?
C56 C51 C53 C54 -0.2 . . . . ?
C51 C53 C54 C55 0.4 . . . . ?
C53 C54 C55 C17 -0.4 . . . . ?
C55 C17 C56 C51 0.0 . . . . ?
C44 C45 C50 C49 -179.6 . . . . ?
C44 C45 C46 C47 179.8 . . . . ?
C45 C50 C49 C48 0.1 . . . . ?
C50 C45 C46 C47 0.2 . . . . ?
C50 C49 C48 C47 -0.2 . . . . ?
C49 C48 C47 C46 0.4 . . . . ?
C48 C47 C46 C45 -0.4 . . . . ?
C46 C45 C50 C49 0.0 . . . . ?
C37 C38 C39 C40 -179.6 . . . . ?
C37 C38 C43 C42 179.7 . . . . ?
C38 C39 C40 C41 0.0 . . . . ?
C39 C38 C43 C42 0.1 . . . . ?
C39 C40 C41 C42 -0.2 . . . . ?
C40 C41 C42 C43 0.4 . . . . ?
C41 C42 C43 C38 -0.3 . . . . ?
C43 C38 C39 C40 0.0 . . . . ?
